data_1577337
loop_
_publ_author_name
'Miehe, Stefan F.'
'Eichele, Klaus'
'Schubert, Hartmut'
'Bettinger, Holger F.'
'Sindlinger, Christian P.'
'Wesemann, Lars'

_publ_section_title
;
 Three reversibly interconvertible redox states of boradigermaallyl:
 syntheses of radical allyl anion and allyl dianion.
;
_journal_issue 17
_journal_name_full 'Chemical science'
_journal_page_first 8622
_journal_page_last 8629
_journal_paper_doi 10.1039/d6sc00727a
_journal_volume 17
_journal_year 2026
_chemical_formula_sum 'C96 H133 B Ge2 O3'
_chemical_formula_weight 1491.01
_space_group_crystal_system triclinic
_space_group_IT_number 2
_space_group_name_Hall '-P 1'
_space_group_name_H-M_alt 'P -1'
_atom_sites_solution_hydrogens geom
_audit_creation_method SHELXL-2019/3
_audit_update_record
;
2025-11-20 deposited with the CCDC.	2026-03-02 downloaded from the CCDC.
;
_cell_angle_alpha 95.88(10)
_cell_angle_beta 106.07(13)
_cell_angle_gamma 111.83(10)
_cell_formula_units_Z 2
_cell_length_a 14.16(3)
_cell_length_b 15.57(3)
_cell_length_c 23.12(4)
_cell_measurement_reflns_used 9667
_cell_measurement_temperature 150(2)
_cell_measurement_theta_max 28.18
_cell_measurement_theta_min 2.35
_cell_volume 4425(16)
_computing_cell_refinement 'Bruker SAINT'
_computing_data_collection 'Bruker APEX2'
_computing_data_reduction 'Bruker SAINT'
_computing_publication_material Platon,Wingx,Shelxle,DSR
_computing_structure_refinement 'SHELXL-2019/2 (Sheldrick, 2019)'
_computing_structure_solution 'SHELXT 2014/4 (Sheldrick, 2014)'
_diffrn_ambient_temperature 150(2)
_diffrn_measured_fraction_theta_full 0.998
_diffrn_measured_fraction_theta_max 0.986
_diffrn_measurement_device_type 'Bruker APEX-II CCD'
_diffrn_measurement_method '\f and \w scans'
_diffrn_radiation_type MoK\a
_diffrn_radiation_wavelength 0.71073
_diffrn_reflns_av_R_equivalents 0.0583
_diffrn_reflns_av_unetI/netI 0.0455
_diffrn_reflns_Laue_measured_fraction_full 0.998
_diffrn_reflns_Laue_measured_fraction_max 0.986
_diffrn_reflns_limit_h_max 19
_diffrn_reflns_limit_h_min -18
_diffrn_reflns_limit_k_max 21
_diffrn_reflns_limit_k_min -21
_diffrn_reflns_limit_l_max 31
_diffrn_reflns_limit_l_min -29
_diffrn_reflns_number 131330
_diffrn_reflns_point_group_measured_fraction_full 0.998
_diffrn_reflns_point_group_measured_fraction_max 0.986
_diffrn_reflns_theta_full 25.242
_diffrn_reflns_theta_max 28.850
_diffrn_reflns_theta_min 1.595
_exptl_absorpt_coefficient_mu 0.726
_exptl_absorpt_correction_T_max 0.7458
_exptl_absorpt_correction_T_min 0.6591
_exptl_absorpt_correction_type multi-scan
_exptl_absorpt_process_details 'SADABS V2012/1 (Bruker AXS Inc.)'
_exptl_crystal_colour blue
_exptl_crystal_density_diffrn 1.119
_exptl_crystal_description prism
_exptl_crystal_F_000 1604
_exptl_crystal_size_max 0.32
_exptl_crystal_size_mid 0.30
_exptl_crystal_size_min 0.29
_refine_diff_density_max 1.575
_refine_diff_density_min -0.697
_refine_diff_density_rms 0.071
_refine_ls_extinction_method none
_refine_ls_goodness_of_fit_ref 1.077
_refine_ls_hydrogen_treatment constr
_refine_ls_matrix_type full
_refine_ls_number_parameters 998
_refine_ls_number_reflns 22867
_refine_ls_number_restraints 115
_refine_ls_restrained_S_all 1.075
_refine_ls_R_factor_all 0.0731
_refine_ls_R_factor_gt 0.0467
_refine_ls_shift/su_max 0.001
_refine_ls_shift/su_mean 0.000
_refine_ls_structure_factor_coef Fsqd
_refine_ls_weighting_details 'w=1/[\s^2^(Fo^2^)+(0.0482P)^2^+4.5054P] where P=(Fo^2^+2Fc^2^)/3'
_refine_ls_weighting_scheme calc
_refine_ls_wR_factor_gt 0.1112
_refine_ls_wR_factor_ref 0.1231
_reflns_Friedel_coverage 0.000
_reflns_number_gt 17138
_reflns_number_total 22867
_reflns_threshold_expression 'I > 2\s(I)'
_cod_data_source_file d6sc00727a3.cif
_cod_data_source_block SC202_0m_a
_cod_original_cell_volume 4424(14)
_cod_database_code 1577337
_shelx_shelxl_version_number 2019/3
_shelx_space_group_comment
;
The symmetry employed for this shelxl refinement is uniquely defined
by the following loop, which should always be used as a source of
symmetry information in preference to the above space-group names.
They are only intended as comments.
;

loop_
_space_group_symop_operation_xyz
'x, y, z'
'-x, -y, -z'

loop_
_atom_site_label
_atom_site_type_symbol
_atom_site_fract_x
_atom_site_fract_y
_atom_site_fract_z
_atom_site_U_iso_or_equiv
_atom_site_adp_type
_atom_site_occupancy
_atom_site_site_symmetry_order
_atom_site_calc_flag
_atom_site_refinement_flags_posn
_atom_site_refinement_flags_adp
_atom_site_refinement_flags_occupancy
_atom_site_disorder_assembly
_atom_site_disorder_group
Ge2 Ge 0.34065(2) 0.34692(2) 0.21109(2) 0.01749(6) Uani 1 1 d . . . . .
Ge1 Ge 0.57379(2) 0.31489(2) 0.25182(2) 0.01657(6) Uani 1 1 d . . . . .
O1 O 0.36683(12) 0.17179(11) 0.16955(7) 0.0208(3) Uani 1 1 d . . . . .
O3 O 0.33887(17) 0.00368(15) 0.51651(10) 0.0432(5) Uani 1 1 d . . . . .
C3 C 0.81620(17) 0.42014(15) 0.31197(10) 0.0183(4) Uani 1 1 d . . . . .
C4 C 0.72226(17) 0.33742(15) 0.30168(10) 0.0172(4) Uani 1 1 d . . . . .
C5 C 0.25353(17) 0.42126(15) 0.20936(10) 0.0179(4) Uani 1 1 d . . . . .
C6 C 0.54851(18) 0.22389(15) 0.17808(10) 0.0190(4) Uani 1 1 d . . . . .
C7 C 0.62799(17) 0.17791(15) 0.32013(10) 0.0182(4) Uani 1 1 d . . . . .
C8 C 0.85001(18) 0.57837(15) 0.36944(11) 0.0206(4) Uani 1 1 d . . . . .
C9 C 0.0817(2) 0.17488(17) 0.30360(12) 0.0263(5) Uani 1 1 d . . . . .
H9 H 0.031774 0.109917 0.291708 0.032 Uiso 1 1 calc R U . . .
C10 C 0.08367(19) 0.22841(17) 0.25887(11) 0.0230(5) Uani 1 1 d . . . . .
C11 C 0.27560(18) 0.16906(16) 0.12549(11) 0.0205(4) Uani 1 1 d . . . . .
C12 C 0.22696(18) 0.36540(16) 0.33858(11) 0.0219(5) Uani 1 1 d . . . . .
C13 C 0.73107(17) 0.25692(15) 0.32168(10) 0.0182(4) Uani 1 1 d . . . . .
C14 C 0.44196(18) 0.16382(15) 0.14394(10) 0.0189(4) Uani 1 1 d . . . . .
C15 C 0.16440(18) 0.38749(16) 0.23054(11) 0.0203(4) Uani 1 1 d . . . . .
C16 C 0.24324(18) 0.23991(16) 0.14050(11) 0.0206(4) Uani 1 1 d . . . . .
C17 C 0.22774(19) 0.10078(16) 0.06979(11) 0.0237(5) Uani 1 1 d . . . . .
C18 C 0.81476(17) 0.51634(15) 0.31137(11) 0.0186(4) Uani 1 1 d . . . . .
C19 C 0.83313(18) 0.25662(16) 0.34486(11) 0.0225(5) Uani 1 1 d . . . . .
H19 H 0.839608 0.203239 0.359012 0.027 Uiso 1 1 calc R U . . .
C20 C 0.78073(17) 0.54594(15) 0.25677(11) 0.0188(4) Uani 1 1 d . . . . .
C21 C 0.40644(19) 0.10049(16) 0.08741(11) 0.0218(5) Uani 1 1 d . . . . .
C22 C 0.74322(19) 0.48068(16) 0.19357(11) 0.0223(5) Uani 1 1 d . . . . .
H22 H 0.712862 0.413940 0.198674 0.027 Uiso 1 1 calc R U . . .
C23 C 0.78664(18) 0.63800(16) 0.26143(11) 0.0214(5) Uani 1 1 d . . . . .
H23 H 0.763248 0.657792 0.224619 0.026 Uiso 1 1 calc R U . . .
C24 C 0.85547(19) 0.67048(16) 0.37143(11) 0.0230(5) Uani 1 1 d . . . . .
H24 H 0.880422 0.712642 0.410542 0.028 Uiso 1 1 calc R U . . .
C25 C 0.56797(18) 0.19878(16) 0.35576(11) 0.0209(4) Uani 1 1 d . . . . .
C26 C 0.15899(18) 0.32451(16) 0.27585(11) 0.0204(4) Uani 1 1 d . . . . .
C27 C 0.1495(2) 0.21229(18) 0.36470(12) 0.0267(5) Uani 1 1 d . . . . .
C28 C 0.82577(18) 0.70201(15) 0.31839(11) 0.0216(5) Uani 1 1 d . . . . .
C29 C 0.4434(2) 0.63458(16) 0.20165(11) 0.0238(5) Uani 1 1 d . . . . .
C30 C 0.8819(2) 0.55002(16) 0.43086(11) 0.0256(5) Uani 1 1 d . . . . .
H30 H 0.865118 0.480760 0.421418 0.031 Uiso 1 1 calc R U . . .
C31 C 0.26464(19) 0.49412(16) 0.17672(11) 0.0213(5) Uani 1 1 d . . . . .
C32 C 0.62686(19) 0.21966(16) 0.15302(11) 0.0225(5) Uani 1 1 d . . . . .
H32 H 0.701487 0.257624 0.175261 0.027 Uiso 1 1 calc R U . . .
C33 C 0.64878(19) 0.05540(16) 0.24730(11) 0.0218(5) Uani 1 1 d . . . . .
H33 H 0.703965 0.113913 0.242117 0.026 Uiso 1 1 calc R U . . .
C34 C 0.41712(19) 0.04425(16) 0.30465(12) 0.0255(5) Uani 1 1 d . . . . .
C35 C 0.91707(18) 0.41572(16) 0.33235(11) 0.0225(5) Uani 1 1 d . . . . .
H35 H 0.980738 0.469423 0.335944 0.027 Uiso 1 1 calc R U . . .
C36 C 0.46481(19) 0.13157(17) 0.34726(12) 0.0249(5) Uani 1 1 d . . . . .
H36 H 0.425371 0.145463 0.371244 0.030 Uiso 1 1 calc R U . . .
C37 C 0.14831(19) 0.23515(17) 0.09670(11) 0.0247(5) Uani 1 1 d . . . . .
H37 H 0.120341 0.280049 0.104957 0.030 Uiso 1 1 calc R U . . .
C38 C 0.58475(19) 0.08638(16) 0.28132(11) 0.0211(5) Uani 1 1 d . . . . .
C39 C 0.2208(2) 0.30794(17) 0.38134(12) 0.0257(5) Uani 1 1 d . . . . .
H39 H 0.266956 0.335164 0.423189 0.031 Uiso 1 1 calc R U . . .
C40 C 0.8361(2) 0.80345(16) 0.32020(12) 0.0257(5) Uani 1 1 d . . . . .
H40 H 0.770440 0.799854 0.287592 0.031 Uiso 1 1 calc R U . . .
C41 C 0.4861(2) 0.10060(17) 0.06294(11) 0.0257(5) Uani 1 1 d . . . . .
H41 H 0.466192 0.060210 0.023857 0.031 Uiso 1 1 calc R U . . .
C42 C 0.5343(2) 0.31558(19) 0.42490(13) 0.0325(6) Uani 1 1 d . . . . .
H42A H 0.478220 0.313062 0.387815 0.049 Uiso 1 1 calc R U . . .
H42B H 0.569796 0.379703 0.451638 0.049 Uiso 1 1 calc R U . . .
H42C H 0.501244 0.269722 0.447342 0.049 Uiso 1 1 calc R U . . .
C43 C 0.2847(2) 0.03658(16) 0.05967(11) 0.0249(5) Uani 1 1 d . . . . .
C44 C 0.4370(2) 0.66847(17) 0.26425(12) 0.0300(5) Uani 1 1 d . . . . .
H44 H 0.391013 0.611692 0.276045 0.036 Uiso 1 1 calc R U . . .
C45 C 0.3025(2) 0.47179(17) 0.36074(11) 0.0253(5) Uani 1 1 d . . . . .
H45 H 0.333373 0.490975 0.327645 0.030 Uiso 1 1 calc R U . . .
C46 C 0.92510(19) 0.33384(17) 0.34733(12) 0.0253(5) Uani 1 1 d . . . . .
H46 H 0.993414 0.330813 0.359229 0.030 Uiso 1 1 calc R U . . .
C47 C 0.5268(2) 0.69273(17) 0.18291(12) 0.0269(5) Uani 1 1 d . . . . .
H47 H 0.580696 0.750356 0.210758 0.032 Uiso 1 1 calc R U . . .
C48 C 0.00193(19) 0.18026(17) 0.19364(12) 0.0261(5) Uani 1 1 d . . . . .
H48 H 0.023008 0.223341 0.165776 0.031 Uiso 1 1 calc R U . . .
C49 C 0.47883(19) 0.02165(16) 0.27385(11) 0.0231(5) Uani 1 1 d . . . . .
H49 H 0.448971 -0.039276 0.246862 0.028 Uiso 1 1 calc R U . . .
C50 C 0.36340(19) 0.54875(16) 0.16051(11) 0.0222(5) Uani 1 1 d . . . . .
C51 C 0.0951(2) 0.16593(18) 0.04174(12) 0.0289(5) Uani 1 1 d . . . . .
H51 H 0.030401 0.163106 0.013409 0.035 Uiso 1 1 calc R U . . .
C52 C 0.3698(2) 0.52330(17) 0.10210(12) 0.0279(5) Uani 1 1 d . . . . .
C53 C 0.5952(2) 0.15994(18) 0.09568(12) 0.0271(5) Uani 1 1 d . . . . .
H53 H 0.648570 0.159361 0.078380 0.033 Uiso 1 1 calc R U . . .
C54 C 0.5493(2) 0.48279(17) 0.31691(12) 0.0276(5) Uani 1 1 d . . . . .
H54A H 0.610899 0.528004 0.308491 0.041 Uiso 1 1 calc R U . . .
H54B H 0.574946 0.468116 0.356955 0.041 Uiso 1 1 calc R U . . .
H54C H 0.497963 0.510782 0.317901 0.041 Uiso 1 1 calc R U . . .
C55 C 0.1420(2) 0.14818(19) 0.41052(13) 0.0337(6) Uani 1 1 d . . . . .
H55 H 0.129275 0.084284 0.388152 0.040 Uiso 1 1 calc R U . . .
C56 C 0.4540(2) 0.58295(18) 0.08593(12) 0.0307(6) Uani 1 1 d . . . . .
H56 H 0.457872 0.564441 0.046508 0.037 Uiso 1 1 calc R U . . .
C57 C 0.1802(2) 0.52359(19) 0.15967(13) 0.0300(5) Uani 1 1 d . . . . .
H57 H 0.185960 0.571060 0.136431 0.036 Uiso 1 1 calc R U . . .
C58 C 0.2490(2) -0.01133(19) -0.00877(12) 0.0323(6) Uani 1 1 d . . . . .
H58A H 0.171749 -0.053965 -0.023591 0.048 Uiso 1 1 calc R U . . .
H58B H 0.290713 -0.047993 -0.013517 0.048 Uiso 1 1 calc R U . . .
H58C H 0.261786 0.037348 -0.032937 0.048 Uiso 1 1 calc R U . . .
C59 C 0.61836(19) 0.29094(16) 0.40598(11) 0.0241(5) Uani 1 1 d . . . . .
H59 H 0.658399 0.343950 0.388948 0.029 Uiso 1 1 calc R U . . .
C60 C 0.5330(2) 0.66872(17) 0.12488(12) 0.0263(5) Uani 1 1 d . . . . .
C61 C 0.5791(2) -0.00942(18) 0.18277(12) 0.0298(5) Uani 1 1 d . . . . .
H61A H 0.530420 0.016938 0.160824 0.045 Uiso 1 1 calc R U . . .
H61B H 0.536293 -0.073004 0.186802 0.045 Uiso 1 1 calc R U . . .
H61C H 0.626088 -0.013603 0.159467 0.045 Uiso 1 1 calc R U . . .
C62 C 0.3975(2) 0.49702(19) 0.42047(12) 0.0330(6) Uani 1 1 d . . . . .
H62A H 0.435315 0.456588 0.416262 0.049 Uiso 1 1 calc R U . . .
H62B H 0.370321 0.486779 0.454993 0.049 Uiso 1 1 calc R U . . .
H62C H 0.447621 0.563865 0.428450 0.049 Uiso 1 1 calc R U . . .
C63 C 0.7096(2) 0.00551(18) 0.28613(12) 0.0293(5) Uani 1 1 d . . . . .
H63A H 0.657233 -0.052982 0.291202 0.044 Uiso 1 1 calc R U . . .
H63B H 0.755841 0.047836 0.326864 0.044 Uiso 1 1 calc R U . . .
H63C H 0.754389 -0.010148 0.265089 0.044 Uiso 1 1 calc R U . . .
C64 C 0.1357(2) 0.10060(18) 0.02771(12) 0.0280(5) Uani 1 1 d . . . . .
H64 H 0.100274 0.055538 -0.010890 0.034 Uiso 1 1 calc R U . . .
C65 C 0.0827(2) 0.41969(19) 0.21275(12) 0.0289(5) Uani 1 1 d . . . . .
H65 H 0.022070 0.396324 0.226153 0.035 Uiso 1 1 calc R U . . .
C66 C 0.8180(3) 0.5652(2) 0.47155(13) 0.0373(6) Uani 1 1 d . . . . .
H66A H 0.740303 0.530064 0.448634 0.056 Uiso 1 1 calc R U . . .
H66B H 0.835644 0.633058 0.483025 0.056 Uiso 1 1 calc R U . . .
H66C H 0.837179 0.542053 0.509034 0.056 Uiso 1 1 calc R U . . .
C67 C 0.6541(2) 0.4914(2) 0.14416(12) 0.0340(6) Uani 1 1 d . . . . .
H67A H 0.684133 0.552271 0.132851 0.051 Uiso 1 1 calc R U . . .
H67B H 0.596439 0.489502 0.160317 0.051 Uiso 1 1 calc R U . . .
H67C H 0.624477 0.439311 0.107533 0.051 Uiso 1 1 calc R U . . .
C68 C 0.7142(2) 0.81369(19) 0.14866(13) 0.0356(6) Uani 1 1 d . . . . .
H68A H 0.764852 0.848633 0.128933 0.053 Uiso 1 1 calc R U . . .
H68B H 0.750851 0.789290 0.180921 0.053 Uiso 1 1 calc R U . . .
H68C H 0.688743 0.856357 0.167214 0.053 Uiso 1 1 calc R U . . .
C69 C 0.0009(2) 0.08461(18) 0.16831(13) 0.0333(6) Uani 1 1 d . . . . .
H69A H -0.046705 0.060061 0.124959 0.050 Uiso 1 1 calc R U . . .
H69B H -0.025826 0.039167 0.192641 0.050 Uiso 1 1 calc R U . . .
H69C H 0.074455 0.093622 0.171191 0.050 Uiso 1 1 calc R U . . .
C70 C 0.2995(2) -0.02316(19) 0.29128(14) 0.0333(6) Uani 1 1 d . . . . .
H70 H 0.280733 -0.079315 0.258125 0.040 Uiso 1 1 calc R U . . .
C71 C 0.2837(3) 0.4339(2) 0.05454(13) 0.0431(8) Uani 1 1 d . . . . .
H71 H 0.232457 0.398163 0.074898 0.052 Uiso 1 1 calc R U . . .
C72 C 0.9352(2) 0.86192(19) 0.30362(15) 0.0383(6) Uani 1 1 d . . . . .
H72A H 0.930808 0.828945 0.263853 0.057 Uiso 1 1 calc R U . . .
H72B H 1.001390 0.869411 0.335843 0.057 Uiso 1 1 calc R U . . .
H72C H 0.936644 0.924666 0.300605 0.057 Uiso 1 1 calc R U . . .
C73 C 0.8397(2) 0.4933(2) 0.17255(14) 0.0404(7) Uani 1 1 d . . . . .
H73A H 0.815707 0.446836 0.133705 0.061 Uiso 1 1 calc R U . . .
H73B H 0.894512 0.483462 0.204300 0.061 Uiso 1 1 calc R U . . .
H73C H 0.870865 0.557707 0.166130 0.061 Uiso 1 1 calc R U . . .
B1 B 0.4905(2) 0.38738(18) 0.26372(12) 0.0203(5) Uani 1 1 d . . . . .
C75 C 0.0890(2) 0.4849(2) 0.17604(13) 0.0338(6) Uani 1 1 d . . . . .
H75 H 0.031010 0.503002 0.162124 0.041 Uiso 1 1 calc R U . . .
C76 C 1.0039(2) 0.6046(2) 0.46624(14) 0.0397(7) Uani 1 1 d . . . . .
H76A H 1.044166 0.588918 0.441721 0.060 Uiso 1 1 calc R U . . .
H76B H 1.022038 0.586670 0.505909 0.060 Uiso 1 1 calc R U . . .
H76C H 1.023304 0.673071 0.473679 0.060 Uiso 1 1 calc R U . . .
C77 C 0.8416(2) 0.85507(18) 0.38179(13) 0.0350(6) Uani 1 1 d . . . . .
H77A H 0.838012 0.915891 0.377607 0.052 Uiso 1 1 calc R U . . .
H77B H 0.909651 0.866621 0.413910 0.052 Uiso 1 1 calc R U . . .
H77C H 0.780486 0.815797 0.393324 0.052 Uiso 1 1 calc R U . . .
C78 C 0.7007(2) 0.2846(2) 0.46255(13) 0.0354(6) Uani 1 1 d . . . . .
H78A H 0.758503 0.276178 0.450608 0.053 Uiso 1 1 calc R U . . .
H78B H 0.664527 0.230380 0.478563 0.053 Uiso 1 1 calc R U . . .
H78C H 0.731802 0.343272 0.494668 0.053 Uiso 1 1 calc R U . . .
C79 C 0.6183(2) 0.73128(18) 0.10053(13) 0.0321(6) Uani 1 1 d . . . . .
H79 H 0.647405 0.689735 0.082477 0.039 Uiso 1 1 calc R U . . .
C80 C 0.2383(2) 0.5303(2) 0.36872(14) 0.0374(6) Uani 1 1 d . . . . .
H80A H 0.181894 0.518678 0.329191 0.056 Uiso 1 1 calc R U . . .
H80B H 0.287372 0.598014 0.382160 0.056 Uiso 1 1 calc R U . . .
H80C H 0.204765 0.511383 0.399887 0.056 Uiso 1 1 calc R U . . .
C81 C 0.0441(3) 0.1351(2) 0.43044(15) 0.0431(7) Uani 1 1 d . . . . .
H81A H -0.021853 0.107938 0.393902 0.065 Uiso 1 1 calc R U . . .
H81B H 0.052724 0.196897 0.451460 0.065 Uiso 1 1 calc R U . . .
H81C H 0.038650 0.092175 0.458735 0.065 Uiso 1 1 calc R U . . .
C82 C 0.2581(2) -0.04137(18) 0.09650(13) 0.0350(6) Uani 1 1 d . . . . .
H82A H 0.180082 -0.081342 0.080684 0.053 Uiso 1 1 calc R U . . .
H82B H 0.280407 -0.011557 0.140354 0.053 Uiso 1 1 calc R U . . .
H82C H 0.297121 -0.080621 0.091815 0.053 Uiso 1 1 calc R U . . .
C83 C 0.2243(2) 0.0242(2) 0.26713(15) 0.0416(7) Uani 1 1 d . . . . .
H83A H 0.236718 0.046920 0.230733 0.062 Uiso 1 1 calc R U . . .
H83B H 0.239036 0.078065 0.299447 0.062 Uiso 1 1 calc R U . . .
H83C H 0.148887 -0.021921 0.255694 0.062 Uiso 1 1 calc R U . . .
C84 C 0.5477(2) 0.71620(19) 0.31603(13) 0.0354(6) Uani 1 1 d . . . . .
H84A H 0.587512 0.676636 0.315031 0.053 Uiso 1 1 calc R U . . .
H84B H 0.537354 0.723646 0.356139 0.053 Uiso 1 1 calc R U . . .
H84C H 0.588931 0.778801 0.310002 0.053 Uiso 1 1 calc R U . . .
C86 C -0.1120(2) 0.1667(2) 0.19206(14) 0.0400(7) Uani 1 1 d . . . . .
H86A H -0.162634 0.139769 0.149448 0.060 Uiso 1 1 calc R U . . .
H86B H -0.110743 0.228274 0.207468 0.060 Uiso 1 1 calc R U . . .
H86C H -0.135447 0.123361 0.218257 0.060 Uiso 1 1 calc R U . . .
C87 C 0.3820(3) 0.7375(2) 0.25921(16) 0.0486(8) Uani 1 1 d . . . . .
H87A H 0.425568 0.793773 0.247544 0.073 Uiso 1 1 calc R U . . .
H87B H 0.375780 0.756692 0.299201 0.073 Uiso 1 1 calc R U . . .
H87C H 0.309697 0.705807 0.227671 0.073 Uiso 1 1 calc R U . . .
C88 C 0.2444(3) 0.1819(3) 0.46658(16) 0.0499(8) Uani 1 1 d . . . . .
H88A H 0.306904 0.194531 0.452849 0.075 Uiso 1 1 calc R U . . .
H88B H 0.238372 0.132612 0.490299 0.075 Uiso 1 1 calc R U . . .
H88C H 0.254070 0.240283 0.492736 0.075 Uiso 1 1 calc R U . . .
C89 C 0.4317(3) 0.0645(2) 0.56714(15) 0.0507(8) Uani 1 1 d . . . . .
H89A H 0.463675 0.026488 0.590651 0.061 Uiso 1 1 calc R U . . .
H89B H 0.411597 0.101429 0.595207 0.061 Uiso 1 1 calc R U . . .
C90 C 0.2529(3) -0.0538(2) 0.53402(16) 0.0462(8) Uani 1 1 d . . . . .
H90A H 0.231719 -0.013338 0.558895 0.055 Uiso 1 1 calc R U . . .
H90B H 0.276068 -0.094368 0.559629 0.055 Uiso 1 1 calc R U . . .
C91 C 0.5648(3) 0.7681(2) 0.04794(15) 0.0547(9) Uani 1 1 d . . . . .
H91A H 0.617609 0.801186 0.028899 0.082 Uiso 1 1 calc R U . . .
H91B H 0.539001 0.812202 0.064416 0.082 Uiso 1 1 calc R U . . .
H91C H 0.503490 0.714503 0.016800 0.082 Uiso 1 1 calc R U . . .
C92 C 0.5118(3) 0.1302(3) 0.54397(18) 0.0603(10) Uani 1 1 d . . . . .
H92A H 0.535351 0.093532 0.518659 0.090 Uiso 1 1 calc R U . . .
H92B H 0.574460 0.175209 0.579109 0.090 Uiso 1 1 calc R U . . .
H92C H 0.478421 0.165102 0.518847 0.090 Uiso 1 1 calc R U . . .
C93 C 0.3337(3) 0.3694(2) 0.03444(19) 0.0709(14) Uani 1 1 d . . . . .
H93A H 0.276276 0.310845 0.005632 0.106 Uiso 1 1 calc R U . . .
H93B H 0.372812 0.353635 0.070859 0.106 Uiso 1 1 calc R U . . .
H93C H 0.384096 0.402363 0.013979 0.106 Uiso 1 1 calc R U . . .
C94 C 0.1592(3) -0.1144(3) 0.4774(2) 0.0689(11) Uani 1 1 d . . . . .
H94A H 0.137387 -0.073913 0.451978 0.103 Uiso 1 1 calc R U . . .
H94B H 0.098543 -0.153435 0.489400 0.103 Uiso 1 1 calc R U . . .
H94C H 0.179946 -0.155831 0.453733 0.103 Uiso 1 1 calc R U . . .
C95 C 0.2184(3) 0.4598(3) -0.00042(17) 0.0839(16) Uani 1 1 d . . . . .
H95A H 0.161177 0.401564 -0.029633 0.126 Uiso 1 1 calc R U . . .
H95B H 0.266572 0.495446 -0.021260 0.126 Uiso 1 1 calc R U . . .
H95C H 0.185765 0.498996 0.014588 0.126 Uiso 1 1 calc R U . . .
C96 C 0.2815(3) -0.0594(3) 0.34817(19) 0.0654(11) Uani 1 1 d . . . . .
H96A H 0.206058 -0.105411 0.337093 0.098 Uiso 1 1 calc R U . . .
H96B H 0.297098 -0.005888 0.380990 0.098 Uiso 1 1 calc R U . . .
H96C H 0.329708 -0.090253 0.362835 0.098 Uiso 1 1 calc R U . . .
O1_1 O 0.0531(3) 0.7333(2) 0.05921(14) 0.0556(9) Uani 0.782(4) 1 d D U P A 1
C1_1 C 0.1101(5) 0.6837(4) 0.0389(3) 0.0717(15) Uani 0.782(4) 1 d D U P A 1
H1A_1 H 0.079939 0.616892 0.042515 0.086 Uiso 0.782(4) 1 calc R U P A 1
H1B_1 H 0.187760 0.714358 0.064634 0.086 Uiso 0.782(4) 1 calc R U P A 1
C2_1 C 0.0969(6) 0.6873(5) -0.0277(3) 0.097(2) Uani 0.782(4) 1 d D U P A 1
H2A_1 H 0.118192 0.640927 -0.045938 0.146 Uiso 0.782(4) 1 calc R U P A 1
H2B_1 H 0.142948 0.751202 -0.029633 0.146 Uiso 0.782(4) 1 calc R U P A 1
H2C_1 H 0.021115 0.672125 -0.050660 0.146 Uiso 0.782(4) 1 calc R U P A 1
C3_1 C 0.0618(5) 0.7355(4) 0.1218(3) 0.0803(18) Uani 0.782(4) 1 d D U P A 1
H3A_1 H 0.138665 0.769094 0.148657 0.096 Uiso 0.782(4) 1 calc R U P A 1
H3B_1 H 0.033557 0.669869 0.127814 0.096 Uiso 0.782(4) 1 calc R U P A 1
C4_1 C -0.0015(14) 0.7854(12) 0.1389(7) 0.119(4) Uani 0.782(4) 1 d D U P A 1
H4A_1 H -0.077501 0.751940 0.112109 0.178 Uiso 0.782(4) 1 calc R U P A 1
H4B_1 H 0.027665 0.850740 0.133578 0.178 Uiso 0.782(4) 1 calc R U P A 1
H4C_1 H 0.003708 0.786562 0.182109 0.178 Uiso 0.782(4) 1 calc R U P A 1
O1_2 O 0.0436(8) 0.7488(7) 0.2234(5) 0.053(3) Uani 0.218(4) 1 d D U P A 2
C1_2 C 0.1145(10) 0.7134(9) 0.2579(6) 0.050(3) Uani 0.218(4) 1 d D U P A 2
H1A_2 H 0.190284 0.760831 0.269114 0.060 Uiso 0.218(4) 1 calc R U P A 2
H1B_2 H 0.106362 0.654506 0.232176 0.060 Uiso 0.218(4) 1 calc R U P A 2
C2_2 C 0.0912(11) 0.6933(9) 0.3143(7) 0.051(4) Uani 0.218(4) 1 d D U P A 2
H2A_2 H 0.024165 0.635516 0.303503 0.076 Uiso 0.218(4) 1 calc R U P A 2
H2B_2 H 0.082707 0.746849 0.334945 0.076 Uiso 0.218(4) 1 calc R U P A 2
H2C_2 H 0.151061 0.684231 0.342245 0.076 Uiso 0.218(4) 1 calc R U P A 2
C3_2 C 0.0585(17) 0.7584(16) 0.1661(7) 0.072(5) Uani 0.218(4) 1 d D U P A 2
H3A_2 H 0.042346 0.695637 0.141385 0.087 Uiso 0.218(4) 1 calc R U P A 2
H3B_2 H 0.134555 0.801420 0.172997 0.087 Uiso 0.218(4) 1 calc R U P A 2
C4_2 C -0.016(4) 0.798(4) 0.1321(14) 0.086(10) Uani 0.218(4) 1 d D U P A 2
H4A_2 H 0.006000 0.821354 0.098036 0.129 Uiso 0.218(4) 1 calc R U P A 2
H4B_2 H -0.013377 0.851180 0.160620 0.129 Uiso 0.218(4) 1 calc R U P A 2
H4C_2 H -0.090517 0.748650 0.115512 0.129 Uiso 0.218(4) 1 calc R U P A 2

loop_
_atom_site_aniso_label
_atom_site_aniso_U_11
_atom_site_aniso_U_22
_atom_site_aniso_U_33
_atom_site_aniso_U_23
_atom_site_aniso_U_13
_atom_site_aniso_U_12
Ge2 0.01505(11) 0.01896(11) 0.01985(13) 0.00200(9) 0.00596(9) 0.00922(9)
Ge1 0.01412(11) 0.01647(11) 0.01912(12) 0.00094(8) 0.00423(9) 0.00824(9)
O1 0.0190(8) 0.0230(8) 0.0205(8) 0.0004(6) 0.0054(6) 0.0109(6)
O3 0.0449(12) 0.0503(12) 0.0364(12) 0.0141(10) 0.0166(10) 0.0192(10)
C3 0.0185(10) 0.0185(10) 0.0197(11) 0.0034(8) 0.0062(9) 0.0099(8)
C4 0.0162(10) 0.0184(10) 0.0174(11) 0.0012(8) 0.0044(8) 0.0094(8)
C5 0.0158(10) 0.0200(10) 0.0187(11) 0.0022(8) 0.0048(9) 0.0095(8)
C6 0.0215(11) 0.0180(10) 0.0198(11) 0.0032(8) 0.0057(9) 0.0119(9)
C7 0.0171(10) 0.0170(10) 0.0220(11) 0.0060(8) 0.0056(9) 0.0093(8)
C8 0.0183(11) 0.0182(10) 0.0235(12) 0.0049(9) 0.0053(9) 0.0069(8)
C9 0.0265(12) 0.0236(11) 0.0305(14) 0.0079(10) 0.0123(11) 0.0101(10)
C10 0.0214(11) 0.0277(12) 0.0248(12) 0.0058(9) 0.0101(10) 0.0139(10)
C11 0.0162(10) 0.0209(10) 0.0221(12) 0.0024(9) 0.0055(9) 0.0067(9)
C12 0.0217(11) 0.0247(11) 0.0255(12) 0.0067(9) 0.0123(10) 0.0131(9)
C13 0.0189(10) 0.0164(10) 0.0190(11) 0.0004(8) 0.0054(9) 0.0088(8)
C14 0.0217(11) 0.0178(10) 0.0221(11) 0.0050(8) 0.0089(9) 0.0123(9)
C15 0.0206(11) 0.0218(11) 0.0215(12) 0.0048(9) 0.0086(9) 0.0112(9)
C16 0.0174(11) 0.0221(11) 0.0210(12) 0.0025(9) 0.0073(9) 0.0068(9)
C17 0.0225(12) 0.0207(11) 0.0240(12) 0.0001(9) 0.0079(10) 0.0062(9)
C18 0.0131(10) 0.0169(10) 0.0261(12) 0.0054(8) 0.0070(9) 0.0064(8)
C19 0.0223(11) 0.0186(10) 0.0302(13) 0.0068(9) 0.0086(10) 0.0122(9)
C20 0.0156(10) 0.0179(10) 0.0240(12) 0.0045(8) 0.0090(9) 0.0068(8)
C21 0.0264(12) 0.0201(10) 0.0206(12) 0.0033(9) 0.0059(10) 0.0137(9)
C22 0.0268(12) 0.0215(11) 0.0222(12) 0.0049(9) 0.0105(10) 0.0125(9)
C23 0.0224(11) 0.0207(11) 0.0245(12) 0.0077(9) 0.0081(9) 0.0118(9)
C24 0.0246(12) 0.0196(11) 0.0216(12) 0.0013(9) 0.0041(10) 0.0093(9)
C25 0.0218(11) 0.0209(11) 0.0218(12) 0.0040(9) 0.0068(9) 0.0117(9)
C26 0.0200(11) 0.0264(11) 0.0230(12) 0.0087(9) 0.0115(9) 0.0146(9)
C27 0.0294(13) 0.0296(12) 0.0303(14) 0.0122(10) 0.0158(11) 0.0166(10)
C28 0.0207(11) 0.0172(10) 0.0271(12) 0.0048(9) 0.0082(10) 0.0082(9)
C29 0.0285(12) 0.0209(11) 0.0269(13) 0.0084(9) 0.0120(10) 0.0132(10)
C30 0.0304(13) 0.0190(11) 0.0214(12) 0.0035(9) 0.0011(10) 0.0097(10)
C31 0.0228(11) 0.0228(11) 0.0213(12) 0.0047(9) 0.0081(9) 0.0126(9)
C32 0.0210(11) 0.0220(11) 0.0270(13) 0.0039(9) 0.0080(10) 0.0122(9)
C33 0.0250(12) 0.0182(10) 0.0259(12) 0.0042(9) 0.0096(10) 0.0124(9)
C34 0.0211(12) 0.0208(11) 0.0341(14) 0.0082(10) 0.0093(10) 0.0079(9)
C35 0.0159(10) 0.0207(11) 0.0294(13) 0.0043(9) 0.0070(9) 0.0069(9)
C36 0.0234(12) 0.0265(12) 0.0307(13) 0.0082(10) 0.0142(10) 0.0128(10)
C37 0.0200(11) 0.0272(12) 0.0288(13) 0.0054(10) 0.0103(10) 0.0109(9)
C38 0.0255(12) 0.0198(10) 0.0222(12) 0.0055(9) 0.0072(10) 0.0143(9)
C39 0.0272(12) 0.0299(12) 0.0232(12) 0.0066(10) 0.0088(10) 0.0151(10)
C40 0.0289(13) 0.0201(11) 0.0271(13) 0.0043(9) 0.0067(10) 0.0116(10)
C41 0.0344(13) 0.0268(12) 0.0208(12) 0.0016(9) 0.0082(10) 0.0196(10)
C42 0.0375(15) 0.0320(13) 0.0334(15) 0.0015(11) 0.0168(12) 0.0185(12)
C43 0.0264(12) 0.0200(11) 0.0232(12) -0.0016(9) 0.0047(10) 0.0088(9)
C44 0.0380(14) 0.0226(12) 0.0317(14) 0.0044(10) 0.0183(12) 0.0110(11)
C45 0.0277(12) 0.0277(12) 0.0236(12) 0.0055(10) 0.0119(10) 0.0125(10)
C46 0.0186(11) 0.0279(12) 0.0313(13) 0.0055(10) 0.0056(10) 0.0143(10)
C47 0.0288(13) 0.0210(11) 0.0298(13) 0.0061(10) 0.0092(11) 0.0096(10)
C48 0.0235(12) 0.0290(12) 0.0260(13) 0.0073(10) 0.0088(10) 0.0106(10)
C49 0.0207(11) 0.0212(11) 0.0268(13) 0.0016(9) 0.0078(10) 0.0094(9)
C50 0.0234(11) 0.0230(11) 0.0261(12) 0.0090(9) 0.0114(10) 0.0131(9)
C51 0.0184(12) 0.0354(13) 0.0266(13) 0.0023(10) 0.0026(10) 0.0095(10)
C52 0.0294(13) 0.0256(12) 0.0272(13) 0.0055(10) 0.0119(11) 0.0083(10)
C53 0.0318(13) 0.0319(13) 0.0281(13) 0.0056(10) 0.0151(11) 0.0213(11)
C54 0.0229(12) 0.0242(12) 0.0332(14) -0.0033(10) 0.0066(10) 0.0119(10)
C55 0.0450(16) 0.0310(13) 0.0313(14) 0.0135(11) 0.0160(13) 0.0187(12)
C56 0.0372(14) 0.0303(13) 0.0265(13) 0.0068(10) 0.0167(12) 0.0119(11)
C57 0.0324(14) 0.0350(13) 0.0351(15) 0.0183(11) 0.0153(12) 0.0220(11)
C58 0.0331(14) 0.0288(13) 0.0261(14) -0.0063(10) 0.0032(11) 0.0118(11)
C59 0.0265(12) 0.0226(11) 0.0252(12) 0.0018(9) 0.0118(10) 0.0112(10)
C60 0.0284(13) 0.0260(12) 0.0277(13) 0.0111(10) 0.0123(11) 0.0114(10)
C61 0.0371(14) 0.0251(12) 0.0292(14) 0.0019(10) 0.0101(11) 0.0171(11)
C62 0.0341(14) 0.0312(13) 0.0283(14) 0.0002(11) 0.0078(11) 0.0117(11)
C63 0.0326(14) 0.0262(12) 0.0347(14) 0.0065(10) 0.0098(11) 0.0194(11)
C64 0.0220(12) 0.0289(12) 0.0242(13) -0.0015(10) 0.0039(10) 0.0062(10)
C65 0.0248(12) 0.0386(14) 0.0355(14) 0.0157(11) 0.0163(11) 0.0201(11)
C66 0.0517(18) 0.0345(14) 0.0278(14) 0.0088(11) 0.0153(13) 0.0184(13)
C67 0.0376(15) 0.0373(14) 0.0251(14) 0.0007(11) 0.0051(12) 0.0192(12)
C68 0.0366(15) 0.0318(14) 0.0382(16) 0.0120(12) 0.0174(13) 0.0098(12)
C69 0.0332(14) 0.0280(13) 0.0310(14) 0.0017(11) 0.0076(12) 0.0084(11)
C70 0.0209(12) 0.0296(13) 0.0453(17) 0.0077(12) 0.0118(12) 0.0060(10)
C71 0.0441(17) 0.0385(15) 0.0284(15) 0.0002(12) 0.0186(13) -0.0045(13)
C72 0.0407(16) 0.0231(12) 0.0468(18) 0.0099(12) 0.0149(14) 0.0085(11)
C73 0.0377(16) 0.0586(19) 0.0355(16) 0.0082(14) 0.0194(13) 0.0270(14)
B1 0.0181(12) 0.0205(12) 0.0239(13) 0.0026(10) 0.0067(10) 0.0108(10)
C75 0.0292(14) 0.0438(15) 0.0453(17) 0.0221(13) 0.0166(12) 0.0272(12)
C76 0.0351(15) 0.0334(14) 0.0359(16) 0.0091(12) -0.0055(12) 0.0111(12)
C77 0.0464(16) 0.0254(13) 0.0327(15) 0.0014(11) 0.0084(13) 0.0196(12)
C78 0.0333(15) 0.0401(15) 0.0295(14) -0.0001(12) 0.0066(12) 0.0169(12)
C79 0.0389(15) 0.0270(12) 0.0324(14) 0.0101(11) 0.0188(12) 0.0103(11)
C80 0.0425(16) 0.0303(14) 0.0435(17) 0.0046(12) 0.0148(13) 0.0205(12)
C81 0.0472(18) 0.0459(17) 0.0387(17) 0.0187(14) 0.0212(14) 0.0150(14)
C82 0.0389(15) 0.0220(12) 0.0353(15) 0.0015(11) 0.0085(12) 0.0076(11)
C83 0.0250(14) 0.0469(17) 0.0482(18) 0.0092(14) 0.0076(13) 0.0141(12)
C84 0.0464(17) 0.0257(13) 0.0301(14) 0.0034(11) 0.0140(13) 0.0111(12)
C86 0.0222(13) 0.0533(18) 0.0421(17) 0.0089(14) 0.0098(12) 0.0147(13)
C87 0.0527(19) 0.0443(17) 0.055(2) -0.0017(15) 0.0232(16) 0.0272(15)
C88 0.0492(19) 0.062(2) 0.050(2) 0.0343(17) 0.0177(16) 0.0285(17)
C89 0.062(2) 0.0460(18) 0.0381(18) 0.0070(14) 0.0095(16) 0.0218(16)
C90 0.063(2) 0.0387(16) 0.053(2) 0.0179(14) 0.0315(17) 0.0280(15)
C91 0.052(2) 0.0520(19) 0.0399(18) 0.0270(15) 0.0078(15) 0.0022(16)
C92 0.052(2) 0.059(2) 0.061(2) 0.0208(18) 0.0103(18) 0.0185(18)
C93 0.079(3) 0.0405(18) 0.076(3) -0.0202(17) 0.061(2) -0.0089(17)
C94 0.052(2) 0.060(2) 0.086(3) 0.022(2) 0.025(2) 0.0119(19)
C95 0.063(3) 0.090(3) 0.036(2) 0.015(2) -0.0038(18) -0.021(2)
C96 0.0298(17) 0.080(3) 0.082(3) 0.052(2) 0.0224(18) 0.0081(17)
O1_1 0.0536(19) 0.0479(17) 0.0516(18) 0.0093(14) 0.0053(15) 0.0164(14)
C1_1 0.071(3) 0.051(3) 0.092(4) 0.024(3) 0.014(3) 0.033(3)
C2_1 0.130(6) 0.088(4) 0.071(3) -0.018(3) -0.009(4) 0.083(4)
C3_1 0.068(4) 0.082(4) 0.059(3) 0.024(3) 0.016(3) -0.001(3)
C4_1 0.117(12) 0.093(8) 0.099(9) -0.013(7) 0.054(9) -0.008(7)
O1_2 0.056(6) 0.046(6) 0.066(6) 0.004(5) 0.038(5) 0.023(5)
C1_2 0.031(6) 0.026(6) 0.092(9) -0.003(6) 0.032(6) 0.008(5)
C2_2 0.030(7) 0.027(6) 0.095(10) 0.018(7) 0.026(7) 0.007(5)
C3_2 0.061(11) 0.073(12) 0.062(9) -0.007(8) 0.038(9) 0.000(9)
C4_2 0.079(19) 0.12(3) 0.020(10) -0.020(11) 0.013(11) 0.018(19)

loop_
_atom_type_symbol
_atom_type_description
_atom_type_scat_dispersion_real
_atom_type_scat_dispersion_imag
_atom_type_scat_source
C C 0.0033 0.0016 'International Tables Vol C Tables 4.2.6.8 and 6.1.1.4'
O O 0.0106 0.0060 'International Tables Vol C Tables 4.2.6.8 and 6.1.1.4'
Ge Ge 0.1547 1.8001 'International Tables Vol C Tables 4.2.6.8 and 6.1.1.4'
B B 0.0013 0.0007 'International Tables Vol C Tables 4.2.6.8 and 6.1.1.4'
H H 0.0000 0.0000 'International Tables Vol C Tables 4.2.6.8 and 6.1.1.4'

loop_
_geom_angle_atom_site_label_1
_geom_angle_atom_site_label_2
_geom_angle_atom_site_label_3
_geom_angle
_geom_angle_site_symmetry_1
_geom_angle_site_symmetry_3
_geom_angle_publ_flag
B1 Ge2 C16 132.72(15) . . ?
B1 Ge2 C5 125.97(16) . . ?
C16 Ge2 C5 100.72(18) . . ?
C6 Ge1 B1 128.89(15) . . ?
C6 Ge1 C4 100.82(18) . . ?
B1 Ge1 C4 128.70(15) . . ?
C11 O1 C14 112.4(2) . . ?
C90 O3 C89 113.5(3) . . ?
C4 C3 C35 118.6(2) . . ?
C4 C3 C18 122.6(2) . . ?
C35 C3 C18 118.2(2) . . ?
C3 C4 C13 119.8(2) . . ?
C3 C4 Ge1 125.7(2) . . ?
C13 C4 Ge1 114.11(19) . . ?
C31 C5 C15 119.5(2) . . ?
C31 C5 Ge2 121.11(19) . . ?
C15 C5 Ge2 118.2(2) . . ?
C14 C6 C32 116.5(2) . . ?
C14 C6 Ge1 116.9(2) . . ?
C32 C6 Ge1 126.4(2) . . ?
C38 C7 C25 119.0(2) . . ?
C38 C7 C13 122.3(2) . . ?
C25 C7 C13 118.5(2) . . ?
C24 C8 C18 118.9(2) . . ?
C24 C8 C30 117.9(2) . . ?
C18 C8 C30 123.2(2) . . ?
C27 C9 C10 122.8(3) . . ?
C27 C9 H9 118.6 . . ?
C10 C9 H9 118.6 . . ?
C9 C10 C26 119.0(3) . . ?
C9 C10 C48 118.0(3) . . ?
C26 C10 C48 123.0(3) . . ?
O1 C11 C16 115.3(2) . . ?
O1 C11 C17 119.1(2) . . ?
C16 C11 C17 125.5(2) . . ?
C39 C12 C26 118.9(3) . . ?
C39 C12 C45 119.6(3) . . ?
C26 C12 C45 121.4(2) . . ?
C19 C13 C4 119.5(2) . . ?
C19 C13 C7 123.6(2) . . ?
C4 C13 C7 116.8(2) . . ?
C6 C14 O1 114.7(2) . . ?
C6 C14 C21 125.7(2) . . ?
O1 C14 C21 119.6(2) . . ?
C65 C15 C5 119.2(2) . . ?
C65 C15 C26 118.6(2) . . ?
C5 C15 C26 122.0(2) . . ?
C11 C16 C37 115.3(2) . . ?
C11 C16 Ge2 119.1(2) . . ?
C37 C16 Ge2 124.9(2) . . ?
C64 C17 C11 116.5(3) . . ?
C64 C17 C43 126.4(2) . . ?
C11 C17 C43 116.9(2) . . ?
C20 C18 C8 119.8(2) . . ?
C20 C18 C3 123.6(2) . . ?
C8 C18 C3 116.6(2) . . ?
C46 C19 C13 120.4(2) . . ?
C46 C19 H19 119.8 . . ?
C13 C19 H19 119.8 . . ?
C23 C20 C18 118.9(2) . . ?
C23 C20 C22 120.2(2) . . ?
C18 C20 C22 120.8(2) . . ?
C14 C21 C41 116.2(3) . . ?
C14 C21 C43 116.6(2) . . ?
C41 C21 C43 127.1(2) . . ?
C20 C22 C67 114.3(2) . . ?
C20 C22 C73 110.2(3) . . ?
C67 C22 C73 111.0(3) . . ?
C20 C22 H22 107.0 . . ?
C67 C22 H22 107.0 . . ?
C73 C22 H22 107.0 . . ?
C20 C23 C28 122.2(2) . . ?
C20 C23 H23 118.9 . . ?
C28 C23 H23 118.9 . . ?
C28 C24 C8 122.3(2) . . ?
C28 C24 H24 118.9 . . ?
C8 C24 H24 118.9 . . ?
C36 C25 C7 119.1(2) . . ?
C36 C25 C59 119.6(2) . . ?
C7 C25 C59 121.1(2) . . ?
C10 C26 C12 119.3(2) . . ?
C10 C26 C15 122.1(3) . . ?
C12 C26 C15 118.5(2) . . ?
C9 C27 C39 117.6(3) . . ?
C9 C27 C55 119.2(3) . . ?
C39 C27 C55 123.1(3) . . ?
C24 C28 C23 117.9(2) . . ?
C24 C28 C40 122.5(2) . . ?
C23 C28 C40 119.6(2) . . ?
C47 C29 C50 119.1(3) . . ?
C47 C29 C44 119.4(3) . . ?
C50 C29 C44 121.4(2) . . ?
C8 C30 C66 112.1(2) . . ?
C8 C30 C76 111.0(3) . . ?
C66 C30 C76 110.0(3) . . ?
C8 C30 H30 107.9 . . ?
C66 C30 H30 107.9 . . ?
C76 C30 H30 107.9 . . ?
C57 C31 C5 118.8(2) . . ?
C57 C31 C50 115.4(2) . . ?
C5 C31 C50 125.7(2) . . ?
C53 C32 C6 120.0(3) . . ?
C53 C32 H32 120.0 . . ?
C6 C32 H32 120.0 . . ?
C38 C33 C61 113.6(2) . . ?
C38 C33 C63 110.2(2) . . ?
C61 C33 C63 109.6(2) . . ?
C38 C33 H33 107.7 . . ?
C61 C33 H33 107.7 . . ?
C63 C33 H33 107.7 . . ?
C49 C34 C36 118.2(2) . . ?
C49 C34 C70 120.9(3) . . ?
C36 C34 C70 120.8(3) . . ?
C46 C35 C3 121.0(2) . . ?
C46 C35 H35 119.5 . . ?
C3 C35 H35 119.5 . . ?
C25 C36 C34 122.2(2) . . ?
C25 C36 H36 118.9 . . ?
C34 C36 H36 118.9 . . ?
C51 C37 C16 121.1(3) . . ?
C51 C37 H37 119.4 . . ?
C16 C37 H37 119.4 . . ?
C49 C38 C7 119.0(2) . . ?
C49 C38 C33 118.9(2) . . ?
C7 C38 C33 122.1(2) . . ?
C27 C39 C12 122.3(3) . . ?
C27 C39 H39 118.9 . . ?
C12 C39 H39 118.9 . . ?
C28 C40 C77 114.3(2) . . ?
C28 C40 C72 110.2(2) . . ?
C77 C40 C72 109.8(3) . . ?
C28 C40 H40 107.4 . . ?
C77 C40 H40 107.4 . . ?
C72 C40 H40 107.4 . . ?
C21 C41 C53 120.3(3) . . ?
C21 C41 H41 119.8 . . ?
C53 C41 H41 119.8 . . ?
C59 C42 H42A 109.5 . . ?
C59 C42 H42B 109.5 . . ?
H42A C42 H42B 109.5 . . ?
C59 C42 H42C 109.5 . . ?
H42A C42 H42C 109.5 . . ?
H42B C42 H42C 109.5 . . ?
C58 C43 C21 112.7(3) . . ?
C58 C43 C17 112.1(2) . . ?
C21 C43 C17 105.9(2) . . ?
C58 C43 C82 108.7(2) . . ?
C21 C43 C82 108.2(2) . . ?
C17 C43 C82 109.2(2) . . ?
C29 C44 C84 113.3(3) . . ?
C29 C44 C87 110.2(3) . . ?
C84 C44 C87 109.4(3) . . ?
C29 C44 H44 107.9 . . ?
C84 C44 H44 107.9 . . ?
C87 C44 H44 107.9 . . ?
C62 C45 C12 114.1(3) . . ?
C62 C45 C80 109.6(2) . . ?
C12 C45 C80 110.4(3) . . ?
C62 C45 H45 107.5 . . ?
C12 C45 H45 107.5 . . ?
C80 C45 H45 107.5 . . ?
C19 C46 C35 119.9(2) . . ?
C19 C46 H46 120.1 . . ?
C35 C46 H46 120.1 . . ?
C60 C47 C29 122.1(3) . . ?
C60 C47 H47 118.9 . . ?
C29 C47 H47 118.9 . . ?
C10 C48 C86 110.4(3) . . ?
C10 C48 C69 112.6(2) . . ?
C86 C48 C69 110.2(3) . . ?
C10 C48 H48 107.8 . . ?
C86 C48 H48 107.8 . . ?
C69 C48 H48 107.8 . . ?
C34 C49 C38 122.0(3) . . ?
C34 C49 H49 119.0 . . ?
C38 C49 H49 119.0 . . ?
C52 C50 C29 119.2(3) . . ?
C52 C50 C31 121.4(3) . . ?
C29 C50 C31 118.8(2) . . ?
C37 C51 C64 120.7(3) . . ?
C37 C51 H51 119.6 . . ?
C64 C51 H51 119.6 . . ?
C56 C52 C50 119.5(3) . . ?
C56 C52 C71 118.6(3) . . ?
C50 C52 C71 121.8(3) . . ?
C32 C53 C41 121.2(3) . . ?
C32 C53 H53 119.4 . . ?
C41 C53 H53 119.4 . . ?
B1 C54 H54A 109.5 . . ?
B1 C54 H54B 109.5 . . ?
H54A C54 H54B 109.5 . . ?
B1 C54 H54C 109.5 . . ?
H54A C54 H54C 109.5 . . ?
H54B C54 H54C 109.5 . . ?
C88 C55 C27 113.9(3) . . ?
C88 C55 C81 110.8(3) . . ?
C27 C55 C81 110.2(2) . . ?
C88 C55 H55 107.2 . . ?
C27 C55 H55 107.2 . . ?
C81 C55 H55 107.2 . . ?
C52 C56 C60 122.8(3) . . ?
C52 C56 H56 118.6 . . ?
C60 C56 H56 118.6 . . ?
C75 C57 C31 121.3(3) . . ?
C75 C57 H57 119.3 . . ?
C31 C57 H57 119.3 . . ?
C43 C58 H58A 109.5 . . ?
C43 C58 H58B 109.5 . . ?
H58A C58 H58B 109.5 . . ?
C43 C58 H58C 109.5 . . ?
H58A C58 H58C 109.5 . . ?
H58B C58 H58C 109.5 . . ?
C42 C59 C78 110.5(2) . . ?
C42 C59 C25 113.3(2) . . ?
C78 C59 C25 109.9(2) . . ?
C42 C59 H59 107.7 . . ?
C78 C59 H59 107.7 . . ?
C25 C59 H59 107.7 . . ?
C56 C60 C47 117.3(3) . . ?
C56 C60 C79 118.1(3) . . ?
C47 C60 C79 124.6(3) . . ?
C33 C61 H61A 109.5 . . ?
C33 C61 H61B 109.5 . . ?
H61A C61 H61B 109.5 . . ?
C33 C61 H61C 109.5 . . ?
H61A C61 H61C 109.5 . . ?
H61B C61 H61C 109.5 . . ?
C45 C62 H62A 109.5 . . ?
C45 C62 H62B 109.5 . . ?
H62A C62 H62B 109.5 . . ?
C45 C62 H62C 109.5 . . ?
H62A C62 H62C 109.5 . . ?
H62B C62 H62C 109.5 . . ?
C33 C63 H63A 109.5 . . ?
C33 C63 H63B 109.5 . . ?
H63A C63 H63B 109.5 . . ?
C33 C63 H63C 109.5 . . ?
H63A C63 H63C 109.5 . . ?
H63B C63 H63C 109.5 . . ?
C17 C64 C51 120.6(3) . . ?
C17 C64 H64 119.7 . . ?
C51 C64 H64 119.7 . . ?
C75 C65 C15 121.0(2) . . ?
C75 C65 H65 119.5 . . ?
C15 C65 H65 119.5 . . ?
C30 C66 H66A 109.5 . . ?
C30 C66 H66B 109.5 . . ?
H66A C66 H66B 109.5 . . ?
C30 C66 H66C 109.5 . . ?
H66A C66 H66C 109.5 . . ?
H66B C66 H66C 109.5 . . ?
C22 C67 H67A 109.5 . . ?
C22 C67 H67B 109.5 . . ?
H67A C67 H67B 109.5 . . ?
C22 C67 H67C 109.5 . . ?
H67A C67 H67C 109.5 . . ?
H67B C67 H67C 109.5 . . ?
C79 C68 H68A 109.5 . . ?
C79 C68 H68B 109.5 . . ?
H68A C68 H68B 109.5 . . ?
C79 C68 H68C 109.5 . . ?
H68A C68 H68C 109.5 . . ?
H68B C68 H68C 109.5 . . ?
C48 C69 H69A 109.5 . . ?
C48 C69 H69B 109.5 . . ?
H69A C69 H69B 109.5 . . ?
C48 C69 H69C 109.5 . . ?
H69A C69 H69C 109.5 . . ?
H69B C69 H69C 109.5 . . ?
C34 C70 C83 110.8(3) . . ?
C34 C70 C96 111.9(3) . . ?
C83 C70 C96 110.5(3) . . ?
C34 C70 H70 107.8 . . ?
C83 C70 H70 107.8 . . ?
C96 C70 H70 107.8 . . ?
C52 C71 C93 111.0(3) . . ?
C52 C71 C95 110.6(3) . . ?
C93 C71 C95 112.6(3) . . ?
C52 C71 H71 107.5 . . ?
C93 C71 H71 107.5 . . ?
C95 C71 H71 107.5 . . ?
C40 C72 H72A 109.5 . . ?
C40 C72 H72B 109.5 . . ?
H72A C72 H72B 109.5 . . ?
C40 C72 H72C 109.5 . . ?
H72A C72 H72C 109.5 . . ?
H72B C72 H72C 109.5 . . ?
C22 C73 H73A 109.5 . . ?
C22 C73 H73B 109.5 . . ?
H73A C73 H73B 109.5 . . ?
C22 C73 H73C 109.5 . . ?
H73A C73 H73C 109.5 . . ?
H73B C73 H73C 109.5 . . ?
C54 B1 Ge2 120.1(2) . . ?
C54 B1 Ge1 118.4(2) . . ?
Ge2 B1 Ge1 121.42(18) . . ?
C65 C75 C57 119.7(2) . . ?
C65 C75 H75 120.2 . . ?
C57 C75 H75 120.2 . . ?
C30 C76 H76A 109.5 . . ?
C30 C76 H76B 109.5 . . ?
H76A C76 H76B 109.5 . . ?
C30 C76 H76C 109.5 . . ?
H76A C76 H76C 109.5 . . ?
H76B C76 H76C 109.5 . . ?
C40 C77 H77A 109.5 . . ?
C40 C77 H77B 109.5 . . ?
H77A C77 H77B 109.5 . . ?
C40 C77 H77C 109.5 . . ?
H77A C77 H77C 109.5 . . ?
H77B C77 H77C 109.5 . . ?
C59 C78 H78A 109.5 . . ?
C59 C78 H78B 109.5 . . ?
H78A C78 H78B 109.5 . . ?
C59 C78 H78C 109.5 . . ?
H78A C78 H78C 109.5 . . ?
H78B C78 H78C 109.5 . . ?
C68 C79 C91 109.9(3) . . ?
C68 C79 C60 115.5(3) . . ?
C91 C79 C60 109.7(3) . . ?
C68 C79 H79 107.2 . . ?
C91 C79 H79 107.2 . . ?
C60 C79 H79 107.2 . . ?
C45 C80 H80A 109.5 . . ?
C45 C80 H80B 109.5 . . ?
H80A C80 H80B 109.5 . . ?
C45 C80 H80C 109.5 . . ?
H80A C80 H80C 109.5 . . ?
H80B C80 H80C 109.5 . . ?
C55 C81 H81A 109.5 . . ?
C55 C81 H81B 109.5 . . ?
H81A C81 H81B 109.5 . . ?
C55 C81 H81C 109.5 . . ?
H81A C81 H81C 109.5 . . ?
H81B C81 H81C 109.5 . . ?
C43 C82 H82A 109.5 . . ?
C43 C82 H82B 109.5 . . ?
H82A C82 H82B 109.5 . . ?
C43 C82 H82C 109.5 . . ?
H82A C82 H82C 109.5 . . ?
H82B C82 H82C 109.5 . . ?
C70 C83 H83A 109.5 . . ?
C70 C83 H83B 109.5 . . ?
H83A C83 H83B 109.5 . . ?
C70 C83 H83C 109.5 . . ?
H83A C83 H83C 109.5 . . ?
H83B C83 H83C 109.5 . . ?
C44 C84 H84A 109.5 . . ?
C44 C84 H84B 109.5 . . ?
H84A C84 H84B 109.5 . . ?
C44 C84 H84C 109.5 . . ?
H84A C84 H84C 109.5 . . ?
H84B C84 H84C 109.5 . . ?
C48 C86 H86A 109.5 . . ?
C48 C86 H86B 109.5 . . ?
H86A C86 H86B 109.5 . . ?
C48 C86 H86C 109.5 . . ?
H86A C86 H86C 109.5 . . ?
H86B C86 H86C 109.5 . . ?
C44 C87 H87A 109.5 . . ?
C44 C87 H87B 109.5 . . ?
H87A C87 H87B 109.5 . . ?
C44 C87 H87C 109.5 . . ?
H87A C87 H87C 109.5 . . ?
H87B C87 H87C 109.5 . . ?
C55 C88 H88A 109.5 . . ?
C55 C88 H88B 109.5 . . ?
H88A C88 H88B 109.5 . . ?
C55 C88 H88C 109.5 . . ?
H88A C88 H88C 109.5 . . ?
H88B C88 H88C 109.5 . . ?
O3 C89 C92 109.2(3) . . ?
O3 C89 H89A 109.8 . . ?
C92 C89 H89A 109.8 . . ?
O3 C89 H89B 109.8 . . ?
C92 C89 H89B 109.8 . . ?
H89A C89 H89B 108.3 . . ?
O3 C90 C94 109.2(3) . . ?
O3 C90 H90A 109.8 . . ?
C94 C90 H90A 109.8 . . ?
O3 C90 H90B 109.8 . . ?
C94 C90 H90B 109.8 . . ?
H90A C90 H90B 108.3 . . ?
C79 C91 H91A 109.5 . . ?
C79 C91 H91B 109.5 . . ?
H91A C91 H91B 109.5 . . ?
C79 C91 H91C 109.5 . . ?
H91A C91 H91C 109.5 . . ?
H91B C91 H91C 109.5 . . ?
C89 C92 H92A 109.5 . . ?
C89 C92 H92B 109.5 . . ?
H92A C92 H92B 109.5 . . ?
C89 C92 H92C 109.5 . . ?
H92A C92 H92C 109.5 . . ?
H92B C92 H92C 109.5 . . ?
C71 C93 H93A 109.5 . . ?
C71 C93 H93B 109.5 . . ?
H93A C93 H93B 109.5 . . ?
C71 C93 H93C 109.5 . . ?
H93A C93 H93C 109.5 . . ?
H93B C93 H93C 109.5 . . ?
C90 C94 H94A 109.5 . . ?
C90 C94 H94B 109.5 . . ?
H94A C94 H94B 109.5 . . ?
C90 C94 H94C 109.5 . . ?
H94A C94 H94C 109.5 . . ?
H94B C94 H94C 109.5 . . ?
C71 C95 H95A 109.5 . . ?
C71 C95 H95B 109.5 . . ?
H95A C95 H95B 109.5 . . ?
C71 C95 H95C 109.5 . . ?
H95A C95 H95C 109.5 . . ?
H95B C95 H95C 109.5 . . ?
C70 C96 H96A 109.5 . . ?
C70 C96 H96B 109.5 . . ?
H96A C96 H96B 109.5 . . ?
C70 C96 H96C 109.5 . . ?
H96A C96 H96C 109.5 . . ?
H96B C96 H96C 109.5 . . ?
C3_1 O1_1 C1_1 112.4(4) . . ?
O1_1 C1_1 C2_1 107.7(4) . . ?
O1_1 C1_1 H1A_1 110.2 . . ?
C2_1 C1_1 H1A_1 110.2 . . ?
O1_1 C1_1 H1B_1 110.2 . . ?
C2_1 C1_1 H1B_1 110.2 . . ?
H1A_1 C1_1 H1B_1 108.5 . . ?
C1_1 C2_1 H2A_1 109.5 . . ?
C1_1 C2_1 H2B_1 109.5 . . ?
H2A_1 C2_1 H2B_1 109.5 . . ?
C1_1 C2_1 H2C_1 109.5 . . ?
H2A_1 C2_1 H2C_1 109.5 . . ?
H2B_1 C2_1 H2C_1 109.5 . . ?
O1_1 C3_1 C4_1 109.2(7) . . ?
O1_1 C3_1 H3A_1 109.8 . . ?
C4_1 C3_1 H3A_1 109.8 . . ?
O1_1 C3_1 H3B_1 109.8 . . ?
C4_1 C3_1 H3B_1 109.8 . . ?
H3A_1 C3_1 H3B_1 108.3 . . ?
C3_1 C4_1 H4A_1 109.5 . . ?
C3_1 C4_1 H4B_1 109.5 . . ?
H4A_1 C4_1 H4B_1 109.5 . . ?
C3_1 C4_1 H4C_1 109.5 . . ?
H4A_1 C4_1 H4C_1 109.5 . . ?
H4B_1 C4_1 H4C_1 109.5 . . ?
C3_2 O1_2 C1_2 110.5(12) . . ?
O1_2 C1_2 C2_2 110.8(10) . . ?
O1_2 C1_2 H1A_2 109.5 . . ?
C2_2 C1_2 H1A_2 109.5 . . ?
O1_2 C1_2 H1B_2 109.5 . . ?
C2_2 C1_2 H1B_2 109.5 . . ?
H1A_2 C1_2 H1B_2 108.1 . . ?
C1_2 C2_2 H2A_2 109.5 . . ?
C1_2 C2_2 H2B_2 109.5 . . ?
H2A_2 C2_2 H2B_2 109.5 . . ?
C1_2 C2_2 H2C_2 109.5 . . ?
H2A_2 C2_2 H2C_2 109.5 . . ?
H2B_2 C2_2 H2C_2 109.5 . . ?
O1_2 C3_2 C4_2 108.5(17) . . ?
O1_2 C3_2 H3A_2 110.0 . . ?
C4_2 C3_2 H3A_2 110.0 . . ?
O1_2 C3_2 H3B_2 110.0 . . ?
C4_2 C3_2 H3B_2 110.0 . . ?
H3A_2 C3_2 H3B_2 108.4 . . ?
C3_2 C4_2 H4A_2 109.5 . . ?
C3_2 C4_2 H4B_2 109.5 . . ?
H4A_2 C4_2 H4B_2 109.5 . . ?
C3_2 C4_2 H4C_2 109.5 . . ?
H4A_2 C4_2 H4C_2 109.5 . . ?
H4B_2 C4_2 H4C_2 109.5 . . ?

loop_
_geom_bond_atom_site_label_1
_geom_bond_atom_site_label_2
_geom_bond_distance
_geom_bond_site_symmetry_2
_geom_bond_publ_flag
Ge2 B1 1.948(5) . ?
Ge2 C16 1.957(5) . ?
Ge2 C5 1.977(4) . ?
Ge1 C6 1.957(4) . ?
Ge1 B1 1.962(4) . ?
Ge1 C4 1.974(5) . ?
O1 C11 1.389(4) . ?
O1 C14 1.389(3) . ?
O3 C90 1.408(4) . ?
O3 C89 1.410(5) . ?
C3 C4 1.405(4) . ?
C3 C35 1.405(4) . ?
C3 C18 1.507(4) . ?
C4 C13 1.416(4) . ?
C5 C31 1.411(4) . ?
C5 C15 1.418(4) . ?
C6 C14 1.383(5) . ?
C6 C32 1.404(4) . ?
C7 C38 1.413(4) . ?
C7 C25 1.430(4) . ?
C7 C13 1.507(4) . ?
C8 C24 1.403(4) . ?
C8 C18 1.411(4) . ?
C8 C30 1.528(4) . ?
C9 C27 1.386(5) . ?
C9 C10 1.393(4) . ?
C9 H9 0.9500 . ?
C10 C26 1.411(4) . ?
C10 C48 1.527(5) . ?
C11 C16 1.390(4) . ?
C11 C17 1.396(4) . ?
C12 C39 1.399(4) . ?
C12 C26 1.420(5) . ?
C12 C45 1.535(5) . ?
C13 C19 1.397(4) . ?
C14 C21 1.392(4) . ?
C15 C65 1.403(4) . ?
C15 C26 1.505(4) . ?
C16 C37 1.412(4) . ?
C17 C64 1.392(4) . ?
C17 C43 1.536(4) . ?
C18 C20 1.409(4) . ?
C19 C46 1.387(4) . ?
C19 H19 0.9500 . ?
C20 C23 1.396(4) . ?
C20 C22 1.521(4) . ?
C21 C41 1.394(4) . ?
C21 C43 1.534(5) . ?
C22 C67 1.524(4) . ?
C22 C73 1.526(4) . ?
C22 H22 1.0000 . ?
C23 C28 1.397(4) . ?
C23 H23 0.9500 . ?
C24 C28 1.383(4) . ?
C24 H24 0.9500 . ?
C25 C36 1.389(4) . ?
C25 C59 1.535(5) . ?
C27 C39 1.391(5) . ?
C27 C55 1.527(4) . ?
C28 C40 1.526(4) . ?
C29 C47 1.403(4) . ?
C29 C50 1.411(5) . ?
C29 C44 1.527(4) . ?
C30 C66 1.531(4) . ?
C30 C76 1.535(5) . ?
C30 H30 1.0000 . ?
C31 C57 1.407(4) . ?
C31 C50 1.513(4) . ?
C32 C53 1.390(4) . ?
C32 H32 0.9500 . ?
C33 C38 1.521(4) . ?
C33 C61 1.534(5) . ?
C33 C63 1.537(4) . ?
C33 H33 1.0000 . ?
C34 C49 1.384(4) . ?
C34 C36 1.396(5) . ?
C34 C70 1.523(5) . ?
C35 C46 1.391(4) . ?
C35 H35 0.9500 . ?
C36 H36 0.9500 . ?
C37 C51 1.389(5) . ?
C37 H37 0.9500 . ?
C38 C49 1.411(4) . ?
C39 H39 0.9500 . ?
C40 C77 1.529(4) . ?
C40 C72 1.538(4) . ?
C40 H40 1.0000 . ?
C41 C53 1.401(5) . ?
C41 H41 0.9500 . ?
C42 C59 1.532(4) . ?
C42 H42A 0.9800 . ?
C42 H42B 0.9800 . ?
C42 H42C 0.9800 . ?
C43 C58 1.533(4) . ?
C43 C82 1.546(4) . ?
C44 C84 1.534(5) . ?
C44 C87 1.540(5) . ?
C44 H44 1.0000 . ?
C45 C62 1.528(5) . ?
C45 C80 1.537(4) . ?
C45 H45 1.0000 . ?
C46 H46 0.9500 . ?
C47 C60 1.391(4) . ?
C47 H47 0.9500 . ?
C48 C86 1.537(5) . ?
C48 C69 1.537(4) . ?
C48 H48 1.0000 . ?
C49 H49 0.9500 . ?
C50 C52 1.405(4) . ?
C51 C64 1.393(4) . ?
C51 H51 0.9500 . ?
C52 C56 1.385(4) . ?
C52 C71 1.521(5) . ?
C53 H53 0.9500 . ?
C54 B1 1.597(5) . ?
C54 H54A 0.9800 . ?
C54 H54B 0.9800 . ?
C54 H54C 0.9800 . ?
C55 C88 1.521(6) . ?
C55 C81 1.529(5) . ?
C55 H55 1.0000 . ?
C56 C60 1.390(5) . ?
C56 H56 0.9500 . ?
C57 C75 1.383(4) . ?
C57 H57 0.9500 . ?
C58 H58A 0.9800 . ?
C58 H58B 0.9800 . ?
C58 H58C 0.9800 . ?
C59 C78 1.532(5) . ?
C59 H59 1.0000 . ?
C60 C79 1.529(4) . ?
C61 H61A 0.9800 . ?
C61 H61B 0.9800 . ?
C61 H61C 0.9800 . ?
C62 H62A 0.9800 . ?
C62 H62B 0.9800 . ?
C62 H62C 0.9800 . ?
C63 H63A 0.9800 . ?
C63 H63B 0.9800 . ?
C63 H63C 0.9800 . ?
C64 H64 0.9500 . ?
C65 C75 1.382(4) . ?
C65 H65 0.9500 . ?
C66 H66A 0.9800 . ?
C66 H66B 0.9800 . ?
C66 H66C 0.9800 . ?
C67 H67A 0.9800 . ?
C67 H67B 0.9800 . ?
C67 H67C 0.9800 . ?
C68 C79 1.517(5) . ?
C68 H68A 0.9800 . ?
C68 H68B 0.9800 . ?
C68 H68C 0.9800 . ?
C69 H69A 0.9800 . ?
C69 H69B 0.9800 . ?
C69 H69C 0.9800 . ?
C70 C83 1.526(5) . ?
C70 C96 1.531(5) . ?
C70 H70 1.0000 . ?
C71 C93 1.531(5) . ?
C71 C95 1.537(6) . ?
C71 H71 1.0000 . ?
C72 H72A 0.9800 . ?
C72 H72B 0.9800 . ?
C72 H72C 0.9800 . ?
C73 H73A 0.9800 . ?
C73 H73B 0.9800 . ?
C73 H73C 0.9800 . ?
C75 H75 0.9500 . ?
C76 H76A 0.9800 . ?
C76 H76B 0.9800 . ?
C76 H76C 0.9800 . ?
C77 H77A 0.9800 . ?
C77 H77B 0.9800 . ?
C77 H77C 0.9800 . ?
C78 H78A 0.9800 . ?
C78 H78B 0.9800 . ?
C78 H78C 0.9800 . ?
C79 C91 1.529(5) . ?
C79 H79 1.0000 . ?
C80 H80A 0.9800 . ?
C80 H80B 0.9800 . ?
C80 H80C 0.9800 . ?
C81 H81A 0.9800 . ?
C81 H81B 0.9800 . ?
C81 H81C 0.9800 . ?
C82 H82A 0.9800 . ?
C82 H82B 0.9800 . ?
C82 H82C 0.9800 . ?
C83 H83A 0.9800 . ?
C83 H83B 0.9800 . ?
C83 H83C 0.9800 . ?
C84 H84A 0.9800 . ?
C84 H84B 0.9800 . ?
C84 H84C 0.9800 . ?
C86 H86A 0.9800 . ?
C86 H86B 0.9800 . ?
C86 H86C 0.9800 . ?
C87 H87A 0.9800 . ?
C87 H87B 0.9800 . ?
C87 H87C 0.9800 . ?
C88 H88A 0.9800 . ?
C88 H88B 0.9800 . ?
C88 H88C 0.9800 . ?
C89 C92 1.485(6) . ?
C89 H89A 0.9900 . ?
C89 H89B 0.9900 . ?
C90 C94 1.489(6) . ?
C90 H90A 0.9900 . ?
C90 H90B 0.9900 . ?
C91 H91A 0.9800 . ?
C91 H91B 0.9800 . ?
C91 H91C 0.9800 . ?
C92 H92A 0.9800 . ?
C92 H92B 0.9800 . ?
C92 H92C 0.9800 . ?
C93 H93A 0.9800 . ?
C93 H93B 0.9800 . ?
C93 H93C 0.9800 . ?
C94 H94A 0.9800 . ?
C94 H94B 0.9800 . ?
C94 H94C 0.9800 . ?
C95 H95A 0.9800 . ?
C95 H95B 0.9800 . ?
C95 H95C 0.9800 . ?
C96 H96A 0.9800 . ?
C96 H96B 0.9800 . ?
C96 H96C 0.9800 . ?
O1_1 C3_1 1.414(6) . ?
O1_1 C1_1 1.438(6) . ?
C1_1 C2_1 1.506(8) . ?
C1_1 H1A_1 0.9900 . ?
C1_1 H1B_1 0.9900 . ?
C2_1 H2A_1 0.9800 . ?
C2_1 H2B_1 0.9800 . ?
C2_1 H2C_1 0.9800 . ?
C3_1 C4_1 1.487(11) . ?
C3_1 H3A_1 0.9900 . ?
C3_1 H3B_1 0.9900 . ?
C4_1 H4A_1 0.9800 . ?
C4_1 H4B_1 0.9800 . ?
C4_1 H4C_1 0.9800 . ?
O1_2 C3_2 1.413(13) . ?
O1_2 C1_2 1.416(12) . ?
C1_2 C2_2 1.469(14) . ?
C1_2 H1A_2 0.9900 . ?
C1_2 H1B_2 0.9900 . ?
C2_2 H2A_2 0.9800 . ?
C2_2 H2B_2 0.9800 . ?
C2_2 H2C_2 0.9800 . ?
C3_2 C4_2 1.503(16) . ?
C3_2 H3A_2 0.9900 . ?
C3_2 H3B_2 0.9900 . ?
C4_2 H4A_2 0.9800 . ?
C4_2 H4B_2 0.9800 . ?
C4_2 H4C_2 0.9800 . ?
